data_7059464
loop_
_publ_author_name
'Mukiza, Janvier'
'Blacque, Olivier'
'Habarurema, Gratien'
'Kampire, Edwige'

_publ_section_title
;
 The reaction of oxidorhenium(v) with dipodal and tripodal
 aroylhydrazines: formation of dinuclear and trinuclear
 aroylhydrazone-bridged rhenium(v) complexes
;
_journal_issue 17
_journal_name_full 'New Journal of Chemistry'
_journal_page_first 7080
_journal_page_last 7090
_journal_paper_doi 10.1039/D0NJ00182A
_journal_volume 44
_journal_year 2020
_chemical_formula_moiety 'C50 H46 Br4 N4 O4 P2 Re2, 2(C H2 Cl2)'
_chemical_formula_sum 'C52 H50 Br4 Cl4 N4 O4 P2 Re2'
_chemical_formula_weight 1690.74
_space_group_crystal_system monoclinic
_space_group_IT_number 15
_space_group_name_Hall '-C 2yc'
_space_group_name_H-M_alt 'C 1 2/c 1'
_atom_sites_solution_hydrogens geom
_audit_creation_date 2018-11-14
_audit_creation_method
;
Olex2 1.2
(compiled 2018.05.29 svn.r3508 for OlexSys, GUI svn.r5506)
;
_audit_update_record
;
2019-09-24 deposited with the CCDC.	2020-03-31 downloaded from the CCDC.
;
_cell_angle_alpha 90
_cell_angle_beta 104.9820(7)
_cell_angle_gamma 90
_cell_formula_units_Z 4
_cell_length_a 25.55266(16)
_cell_length_b 14.23673(6)
_cell_length_c 16.34599(10)
_cell_measurement_reflns_used 43877
_cell_measurement_temperature 159.99(10)
_cell_measurement_theta_max 78.5610
_cell_measurement_theta_min 3.5720
_cell_volume 5744.31(6)
_computing_cell_refinement 'CrysAlisPro 1.171.39.46 (Rigaku OD, 2018)'
_computing_data_collection 'CrysAlisPro 1.171.39.46 (Rigaku OD, 2018)'
_computing_data_reduction 'CrysAlisPro 1.171.39.46 (Rigaku OD, 2018)'
_computing_molecular_graphics 'Olex2 (Dolomanov et al., 2009)'
_computing_publication_material 'Olex2 (Dolomanov et al., 2009)'
_computing_structure_refinement 'ShelXL (Sheldrick, 2015)'
_diffrn_ambient_environment N~2~
_diffrn_ambient_temperature 159.99(10)
_diffrn_detector 'CCD plate'
_diffrn_detector_type 'Pilatus 200K'
_diffrn_measured_fraction_theta_full 0.952
_diffrn_measured_fraction_theta_max 0.929
_diffrn_measurement_details
;
List of Runs (angles in degrees, time in seconds):

  # Type    Start    End  Width  t~exp~   \w     \q     \k     \f   Frames
#--------------------------------------------------------------------------
  1  \w    -60.00 -15.00   0.50    1.50    --  -50.46  57.00 -30.00   90
  2  \w    -66.00  -1.00   0.50    1.50    --  -50.46  57.00-180.00  130
  3  \w    -84.00 -37.00   0.50    1.50    --  -50.46 -57.00 -60.00   94
  4  \w    -63.00 -35.00   0.50    1.50    --  -50.46 -57.00   0.00   56
  5  \w    -74.00 -35.00   0.50    1.50    --  -50.46 -57.00 -30.00   78
  6  \w   -105.00 -36.00   0.50    1.50    --  -50.46 -57.00-150.00  138
  7  \w     35.00  61.00   0.50    1.50    --   50.46  58.00 -53.66   52
  8  \w    118.00 175.00   0.50    6.00    --  107.75  15.00  30.00  114
  9  \w    149.00 178.00   0.50    6.00    --  107.75  45.00  90.00   58
 10  \w     95.00 139.00   0.50    6.00    --  107.75  45.00  90.00   88
 11  \w    103.00 129.00   0.50    6.00    --  107.75  15.00  90.00   52
 12  \w     87.00 119.00   0.50    6.00    --  107.75 -15.00   0.00   64
 13  \w     72.00  99.00   0.50    6.00    --  107.75 -60.00 -69.45   54
 14  \w     74.00 100.00   0.50    6.00    --  107.75 -59.00-100.62   52
 15  \w     75.00 100.00   0.50    6.00    --  107.75 -59.00-141.14   50
 16  \w     70.00  99.00   0.50    6.00    --  107.75 -59.00-156.95   58
 17  \w    108.00 138.00   0.50    6.00    --  107.75  15.00 -90.00   60
 18  \w    117.00 177.00   0.50    6.00    --  107.75  57.00-179.15  120
 19  \w     57.00 102.00   0.50    6.00    --  107.75 -59.00 -10.37   90
 20  \w     40.00  74.00   0.50    6.00    --  107.75 -56.00  54.37   68
 21  \w     40.00  65.00   0.50    6.00    --  107.75 -15.00   0.00   50
 22  \w     37.00 113.00   0.50    6.00    --  107.75 -60.00 -44.80  152
 23  \w     38.00  67.00   0.50    6.00    --  107.75 -59.00-156.95   58
 24  \w     42.00  95.00   0.50    6.00    --  107.75 -60.00-124.28  106
 25  \w     30.00  65.00   0.50    6.00    --  107.75 -30.00-120.00   70
 26  \w     33.00  58.00   0.50    6.00    --  107.75 -51.00-145.07   50
 27  \w     38.00 101.00   0.50    6.00    --  107.75 -60.00  31.28  126
 28  \w     51.00  94.00   0.50    6.00    --  107.75 -11.00 116.84   86
 29  \w     58.00  96.00   0.50    6.00    --  107.75 -11.00 172.32   76
 30  \w     39.00  65.00   0.50    6.00    --  107.75 -56.00  90.34   52
 31  \w     36.00  84.00   0.50    6.00    --  107.75 -51.00 115.13   96
 32  \w     33.00  76.00   0.50    6.00    --  107.75 -45.00 150.00   86
 33  \w     30.00  63.00   0.50    6.00    --  107.75 -30.00 120.00   66
 34  \w   -121.00 -63.00   0.50    1.50    --  -50.46 -38.00 120.00  116
 35  \w    -64.00 -28.00   0.50    1.50    --  -50.46  57.00  60.00   72
 36  \w     38.00  87.00   0.50    1.50    --   50.46  57.00 120.00   98
 37  \w     90.00 117.00   0.50    1.50    --   50.46  59.00-153.09   54
 38  \w    -15.00  15.00   0.50    1.50    --   50.46 -38.00  90.00   60
 39  \w     41.00  66.00   0.50    1.50    --   50.46 -57.00-120.00   50
 40  \w     37.00  72.00   0.50    1.50    --   50.46  57.00   0.00   70
 41  \w     37.00  69.00   0.50    1.50    --   50.46  59.00 -27.70   64
 42  \w     36.00  80.00   0.50    1.50    --   50.46  59.00-153.09   88
 43  \w     77.00 103.00   0.50    1.50    --   50.46  57.00   0.00   52
 44  \w     16.00  42.00   0.50    1.50    --   50.46 -38.00  90.00   52
 45  \w     79.00 106.00   0.50    6.00    --  107.75 -60.00  41.12   54
 46  \w    133.00 178.00   0.50    6.00    --  107.75  45.00 120.00   90
 47  \w     44.00  71.00   0.50    6.00    --  107.75 -45.00 -90.00   54
 48  \w     45.00  74.00   0.50    6.00    --  107.75 -45.00 -60.00   58
 49  \w    109.00 135.00   0.50    6.00    --  107.75  60.00   6.94   52
 50  \w     48.00  74.00   0.50    6.00    --  107.75 -60.00  41.12   52
 51  \w     62.00 111.00   0.50    6.00    --  107.75 -60.00 154.49   98
 52  \w     47.00  73.00   0.50    6.00    --  107.75 -15.00 -30.00   52
 53  \w     59.00 107.00   0.50    6.00    --  107.75 -60.00-170.24   96
 54  \w    132.00 165.00   0.50    6.00    --  107.75  32.00 -82.79   66
 55  \w     61.00  88.00   0.50    6.00    --  107.75 -60.00 131.99   54
 56  \w     95.00 120.00   0.50    6.00    --  107.75 -15.00 -30.00   50
 57  \w     98.00 147.00   0.50    6.00    --  107.75  30.00 120.00   98
 58  \w    143.00 170.00   0.50    6.00    --  107.75  60.00   6.94   54
 59  \w     35.00  86.00   0.50    6.00    --  107.75 -55.00 140.27  102
 60  \w     70.00 119.00   0.50    6.00    --  107.75 -60.00 112.60   98
 61  \w     38.00  82.00   0.50    6.00    --  107.75 -54.00  81.15   88
 62  \w     40.00  66.00   0.50    6.00    --  107.75 -15.00  90.00   52
 63  \w     89.00 115.00   0.50    6.00    --  107.75 -15.00  90.00   52
 64  \w     54.00  86.00   0.50    6.00    --  107.75 -17.00 -48.19   64
 65  \w     37.00  75.00   0.50    6.00    --  107.75 -45.00 -30.00   76
 66  \w     42.00  67.00   0.50    6.00    --  107.75 -45.00  30.00   50
 67  \w     32.00  57.00   0.50    6.00    --  107.75 -44.00 -18.40   50
 68  \w     31.00  56.00   0.50    6.00    --  107.75 -40.00 -89.21   50
 69  \w     94.00 124.00   0.50    6.00    --  107.75  30.00 -30.00   60
 70  \w    112.00 138.00   0.50    6.00    --  107.75  30.00 -90.00   52
 71  \w     54.00  81.00   0.50    6.00    --  107.75 -56.00 108.65   54
 72  \w     96.00 134.00   0.50    6.00    --  107.75  36.00 169.00   76
 73  \w    115.00 141.00   0.50    6.00    --  107.75  15.00 -30.00   52
 74  \w     29.00  54.00   0.50    6.00    --  107.75 -30.00 -90.00   50
 75  \w     36.00  77.00   0.50    6.00    --  107.75 -45.00-120.00   82
 76  \w     63.00 112.00   0.50    6.00    --  107.75  -9.00-110.26   98
 77  \w     52.00  94.00   0.50    6.00    --  107.75 -60.00  24.85   84
 78  \w     66.00 105.00   0.50    6.00    --  107.75 -60.00  71.43   78
 79  \w     54.00  81.00   0.50    6.00    --  107.75 -60.00 124.65   54
 80  \w    106.00 132.00   0.50    6.00    --  107.75  52.00 -16.69   52
;
_diffrn_measurement_device 'four-circle diffractometer'
_diffrn_measurement_device_type 'XtaLAB Synergy, Dualflex, Pilatus 200K'
_diffrn_measurement_method '\w scans'
_diffrn_orient_matrix_type 'CrysAlisPro convention (1999,Acta A55,543-557)'
_diffrn_orient_matrix_UB_11 0.0009218000
_diffrn_orient_matrix_UB_12 0.1081696000
_diffrn_orient_matrix_UB_13 0.0012571000
_diffrn_orient_matrix_UB_21 -0.0289980000
_diffrn_orient_matrix_UB_22 -0.0001683000
_diffrn_orient_matrix_UB_23 0.0717554000
_diffrn_orient_matrix_UB_31 0.0552697000
_diffrn_orient_matrix_UB_32 -0.0019155000
_diffrn_orient_matrix_UB_33 0.0660930000
_diffrn_radiation_monochromator mirror
_diffrn_radiation_probe x-ray
_diffrn_radiation_type CuK\a
_diffrn_radiation_wavelength 1.54184
_diffrn_reflns_av_R_equivalents 0.0256
_diffrn_reflns_av_unetI/netI 0.0108
_diffrn_reflns_Laue_measured_fraction_full 0.952
_diffrn_reflns_Laue_measured_fraction_max 0.929
_diffrn_reflns_limit_h_max 32
_diffrn_reflns_limit_h_min -29
_diffrn_reflns_limit_k_max 18
_diffrn_reflns_limit_k_min -18
_diffrn_reflns_limit_l_max 20
_diffrn_reflns_limit_l_min -20
_diffrn_reflns_number 58265
_diffrn_reflns_point_group_measured_fraction_full 0.952
_diffrn_reflns_point_group_measured_fraction_max 0.929
_diffrn_reflns_theta_full 67.684
_diffrn_reflns_theta_max 78.849
_diffrn_reflns_theta_min 3.581
_diffrn_source 'micro-focus sealed X-ray tube'
_diffrn_source_type 'PhotonJet (Cu) X-ray Source'
_exptl_absorpt_coefficient_mu 13.992
_exptl_absorpt_correction_T_max 0.610
_exptl_absorpt_correction_T_min 0.347
_exptl_absorpt_correction_type gaussian
_exptl_absorpt_process_details
;
CrysAlisPro 1.171.39.46 (Rigaku Oxford Diffraction, 2018)
Numerical absorption correction based on gaussian integration over
			a multifaceted crystal model
Empirical absorption correction using spherical harmonics,
 implemented in SCALE3 ABSPACK scaling algorithm.
;
_exptl_crystal_colour green
_exptl_crystal_colour_primary green
_exptl_crystal_density_diffrn 1.955
_exptl_crystal_description plate
_exptl_crystal_F_000 3240
_exptl_crystal_size_max 0.145
_exptl_crystal_size_mid 0.078
_exptl_crystal_size_min 0.071
_refine_diff_density_max 1.679
_refine_diff_density_min -1.655
_refine_diff_density_rms 0.124
_refine_ls_extinction_method none
_refine_ls_goodness_of_fit_ref 1.050
_refine_ls_hydrogen_treatment constr
_refine_ls_matrix_type full
_refine_ls_number_parameters 341
_refine_ls_number_reflns 5778
_refine_ls_number_restraints 28
_refine_ls_restrained_S_all 1.079
_refine_ls_R_factor_all 0.0362
_refine_ls_R_factor_gt 0.0354
_refine_ls_shift/su_max 0.001
_refine_ls_shift/su_mean 0.000
_refine_ls_structure_factor_coef Fsqd
_refine_ls_weighting_details 'w=1/[\s^2^(Fo^2^)+(0.0514P)^2^+45.9783P] where P=(Fo^2^+2Fc^2^)/3'
_refine_ls_weighting_scheme calc
_refine_ls_wR_factor_gt 0.0951
_refine_ls_wR_factor_ref 0.0958
_reflns_Friedel_coverage 0.000
_reflns_number_gt 5596
_reflns_number_total 5778
_reflns_threshold_expression 'I > 2\s(I)'
_cod_data_source_file d0nj00182a2.cif
_cod_data_source_block jm181113_jmrevbrbhz2
_cod_depositor_comments
;Adding full bibliography for 7059464--7059466.cif.

 Adding full bibliography for 7059464--7059466.cif.
;
_cod_database_code 7059464
_shelx_shelxl_version_number 2014/7
_chemical_oxdiff_formula 'C26 H22 Br2 Cl2 N2 O2 P Re'
_shelx_space_group_comment
;
The symmetry employed for this shelxl refinement is uniquely defined
by the following loop, which should always be used as a source of
symmetry information in preference to the above space-group names.
They are only intended as comments.
;
_reflns_odcompleteness_completeness 91.75
_reflns_odcompleteness_iscentric 1
_reflns_odcompleteness_theta 79.66
_olex2_refinement_description
;
1. Fixed Uiso
 At 1.2 times of:
  All C(H) groups, All C(H,H) groups
 At 1.5 times of:
  All C(H,H,H) groups
2. Restrained distances
 Cl43-C41B \\sim Cl44-C41B \\sim Cl41-C41 \\sim Cl42-C41
 with sigma of 0.02
 Cl43-Cl44 \\sim Cl42-Cl41
 with sigma of 0.02
3. Uiso/Uaniso restraints and constraints
Cl41 \\sim Cl44: within 2A with sigma of 0.001 and sigma for terminal atoms of
0.002
Cl42 \\sim Cl43: within 2A with sigma of 0.001 and sigma for terminal atoms of
0.002
4. Rigid body (RIGU) restrains
 Cl42, C41, Cl41
 with sigma for 1-2 distances of 0.004 and sigma for 1-3 distances of 0.004
5. Others
 Sof(Cl43)=Sof(Cl44)=Sof(C41B)=Sof(H41C)=Sof(H41D)=1-FVAR(1)
 Sof(Cl41)=Sof(Cl42)=Sof(C41)=Sof(H41A)=Sof(H41B)=FVAR(1)
6.a Secondary CH2 refined with riding coordinates:
 C41(H41A,H41B), C41B(H41C,H41D)
6.b Aromatic/amide H refined with riding coordinates:
 C6(H6), C7(H7), C8(H8), C12(H12), C13(H13), C14(H14), C15(H15), C16(H16),
 C22(H22), C23(H23), C24(H24), C25(H25), C26(H26), C32(H32), C33(H33), C34(H34),
  C35(H35), C36(H36)
6.c Idealised Me refined as rotating group:
 C3(H3A,H3B,H3C), C4(H4A,H4B,H4C)
;
_olex2_submission_special_instructions 'No special instructions were received'
_oxdiff_exptl_absorpt_empirical_details
;
Empirical correction (ABSPACK) includes:
- Absorption correction using spherical harmonics
- Frame scaling
;
_oxdiff_exptl_absorpt_empirical_full_max 1.303
_oxdiff_exptl_absorpt_empirical_full_min 0.752

loop_
_space_group_symop_operation_xyz
'x, y, z'
'-x, y, -z+1/2'
'x+1/2, y+1/2, z'
'-x+1/2, y+1/2, -z+1/2'
'-x, -y, -z'
'x, -y, z-1/2'
'-x+1/2, -y+1/2, -z'
'x+1/2, -y+1/2, z-1/2'

loop_
_atom_site_label
_atom_site_type_symbol
_atom_site_fract_x
_atom_site_fract_y
_atom_site_fract_z
_atom_site_U_iso_or_equiv
_atom_site_adp_type
_atom_site_occupancy
_atom_site_site_symmetry_order
_atom_site_calc_flag
_atom_site_refinement_flags_posn
_atom_site_refinement_flags_adp
_atom_site_refinement_flags_occupancy
_atom_site_disorder_assembly
_atom_site_disorder_group
Re1 Re 0.66210(2) 0.22140(2) 0.72360(2) 0.03193(8) Uani 1 1 d . . . . .
Br1 Br 0.70796(3) 0.19120(4) 0.87805(4) 0.05056(15) Uani 1 1 d . . . . .
Br2 Br 0.62639(2) 0.37067(3) 0.76674(4) 0.04484(14) Uani 1 1 d . . . . .
Cl41 Cl 0.6457(3) 0.7066(4) 0.6679(4) 0.1281(15) Uani 0.715(5) 1 d D U . A 1
Cl42 Cl 0.5809(2) 0.6268(4) 0.7735(4) 0.1419(16) Uani 0.715(5) 1 d D U . A 1
Cl43 Cl 0.5397(6) 0.6031(10) 0.7139(10) 0.1443(19) Uiso 0.285(5) 1 d D U . A 2
Cl44 Cl 0.6242(6) 0.7116(10) 0.6899(10) 0.1282(17) Uiso 0.285(5) 1 d D U . A 2
P1 P 0.60852(5) 0.24836(8) 0.57646(8) 0.0326(2) Uani 1 1 d . . . . .
O1 O 0.59553(12) 0.1540(2) 0.7397(2) 0.0312(6) Uani 1 1 d . . . . .
O2 O 0.71553(15) 0.2567(2) 0.6898(2) 0.0411(8) Uani 1 1 d . . . . .
N1 N 0.67369(16) 0.0740(2) 0.6996(3) 0.0338(8) Uani 1 1 d . . . . .
N2 N 0.63000(15) 0.0163(2) 0.7043(3) 0.0327(8) Uani 1 1 d . . . . .
C1 C 0.59252(18) 0.0629(3) 0.7265(3) 0.0294(9) Uani 1 1 d . . . . .
C2 C 0.7129(2) 0.0296(4) 0.6799(4) 0.0458(12) Uani 1 1 d . . . . .
C3 C 0.7105(2) -0.0739(4) 0.6620(4) 0.0524(15) Uani 1 1 d . . . . .
H3A H 0.6736 -0.0912 0.6309 0.079 Uiso 1 1 calc GR . . . .
H3B H 0.7207 -0.1086 0.7155 0.079 Uiso 1 1 calc GR . . . .
H3C H 0.7356 -0.0894 0.6278 0.079 Uiso 1 1 calc GR . . . .
C4 C 0.7631(3) 0.0776(5) 0.6720(7) 0.086(3) Uani 1 1 d . . . . .
H4A H 0.7557 0.1114 0.6180 0.129 Uiso 1 1 calc GR . . . .
H4B H 0.7915 0.0308 0.6741 0.129 Uiso 1 1 calc GR . . . .
H4C H 0.7751 0.1222 0.7188 0.129 Uiso 1 1 calc GR . . . .
C5 C 0.54494(18) 0.0120(3) 0.7391(3) 0.0302(9) Uani 1 1 d . . . . .
C6 C 0.5000 0.0613(4) 0.7500 0.0291(12) Uani 1 2 d S T P . .
H6 H 0.5000 0.1281 0.7500 0.035 Uiso 1 2 calc RS T P . .
C7 C 0.5000 -0.1342(5) 0.7500 0.0479(19) Uani 1 2 d S T P . .
H7 H 0.5000 -0.2009 0.7500 0.057 Uiso 1 2 calc RS T P . .
C8 C 0.5451(2) -0.0858(3) 0.7415(3) 0.0388(11) Uani 1 1 d . . . . .
H8 H 0.5764 -0.1194 0.7371 0.047 Uiso 1 1 calc R . . . .
C11 C 0.6355(2) 0.1808(3) 0.5019(3) 0.0363(10) Uani 1 1 d . . . . .
C12 C 0.6634(3) 0.2241(4) 0.4499(4) 0.0486(14) Uani 1 1 d . . . . .
H12 H 0.6664 0.2906 0.4496 0.058 Uiso 1 1 calc R . . . .
C13 C 0.6870(3) 0.1707(5) 0.3985(4) 0.0574(16) Uani 1 1 d . . . . .
H13 H 0.7057 0.2010 0.3626 0.069 Uiso 1 1 calc R . . . .
C14 C 0.6838(2) 0.0749(4) 0.3984(4) 0.0478(13) Uani 1 1 d . . . . .
H14 H 0.7013 0.0387 0.3644 0.057 Uiso 1 1 calc R . . . .
C15 C 0.6549(3) 0.0311(4) 0.4483(4) 0.0496(13) Uani 1 1 d . . . . .
H15 H 0.6512 -0.0353 0.4468 0.060 Uiso 1 1 calc R . . . .
C16 C 0.6312(2) 0.0834(4) 0.5004(3) 0.0448(12) Uani 1 1 d . . . . .
H16 H 0.6120 0.0527 0.5353 0.054 Uiso 1 1 calc R . . . .
C21 C 0.6119(2) 0.3702(3) 0.5426(3) 0.0422(11) Uani 1 1 d . . . . .
C22 C 0.6608(3) 0.4196(4) 0.5684(4) 0.0542(15) Uani 1 1 d . . . . .
H22 H 0.6911 0.3919 0.6072 0.065 Uiso 1 1 calc R . . . .
C23 C 0.6648(3) 0.5095(4) 0.5369(5) 0.0654(18) Uani 1 1 d . . . . .
H23 H 0.6981 0.5427 0.5536 0.078 Uiso 1 1 calc R . . . .
C24 C 0.6211(4) 0.5501(5) 0.4821(5) 0.072(2) Uani 1 1 d . . . . .
H24 H 0.6241 0.6114 0.4608 0.087 Uiso 1 1 calc R . . . .
C25 C 0.5729(4) 0.5028(5) 0.4577(6) 0.085(2) Uani 1 1 d . . . . .
H25 H 0.5427 0.5316 0.4197 0.101 Uiso 1 1 calc R . . . .
C26 C 0.5679(3) 0.4125(5) 0.4885(5) 0.0639(17) Uani 1 1 d . . . . .
H26 H 0.5343 0.3804 0.4720 0.077 Uiso 1 1 calc R . . . .
C31 C 0.5372(2) 0.2204(3) 0.5554(3) 0.0366(10) Uani 1 1 d . . . . .
C32 C 0.5101(2) 0.1661(5) 0.4871(4) 0.0538(14) Uani 1 1 d . . . . .
H32 H 0.5293 0.1408 0.4495 0.065 Uiso 1 1 calc R . . . .
C33 C 0.4545(3) 0.1484(6) 0.4732(5) 0.0676(19) Uani 1 1 d . . . . .
H33 H 0.4360 0.1110 0.4266 0.081 Uiso 1 1 calc R . . . .
C34 C 0.4270(2) 0.1853(5) 0.5273(4) 0.0575(15) Uani 1 1 d . . . . .
H34 H 0.3893 0.1738 0.5176 0.069 Uiso 1 1 calc R . . . .
C35 C 0.4533(2) 0.2389(4) 0.5956(4) 0.0463(13) Uani 1 1 d . . . . .
H35 H 0.4339 0.2638 0.6329 0.056 Uiso 1 1 calc R . . . .
C36 C 0.5079(2) 0.2565(4) 0.6097(3) 0.0413(11) Uani 1 1 d . . . . .
H36 H 0.5259 0.2936 0.6570 0.050 Uiso 1 1 calc R . . . .
C41 C 0.5918(6) 0.6281(11) 0.6729(9) 0.109(4) Uani 0.715(5) 1 d D U . A 1
H41A H 0.5582 0.6479 0.6312 0.131 Uiso 0.715(5) 1 calc R . . A 1
H41B H 0.6009 0.5639 0.6578 0.131 Uiso 0.715(5) 1 calc R . . A 1
C41B C 0.5588(13) 0.676(4) 0.640(2) 0.153(19) Uiso 0.285(5) 1 d D . . A 2
H41C H 0.5581 0.6412 0.5872 0.184 Uiso 0.285(5) 1 calc R . . A 2
H41D H 0.5343 0.7310 0.6257 0.184 Uiso 0.285(5) 1 calc R . . A 2

loop_
_atom_site_aniso_label
_atom_site_aniso_U_11
_atom_site_aniso_U_22
_atom_site_aniso_U_33
_atom_site_aniso_U_23
_atom_site_aniso_U_13
_atom_site_aniso_U_12
Re1 0.03292(14) 0.02675(12) 0.04137(13) 0.00048(7) 0.01909(10) -0.00330(7)
Br1 0.0518(3) 0.0541(3) 0.0458(3) 0.0076(2) 0.0128(3) -0.0087(3)
Br2 0.0564(3) 0.0306(2) 0.0568(3) -0.0090(2) 0.0313(3) -0.0056(2)
Cl41 0.133(2) 0.1201(19) 0.127(2) 0.0074(16) 0.0258(17) -0.0083(17)
Cl42 0.139(2) 0.138(2) 0.151(2) -0.0166(17) 0.0419(18) 0.0188(17)
P1 0.0362(6) 0.0270(5) 0.0407(6) 0.0010(4) 0.0208(5) 0.0017(4)
O1 0.0301(16) 0.0234(14) 0.0463(17) 0.0000(12) 0.0208(14) -0.0025(11)
O2 0.042(2) 0.0337(16) 0.052(2) 0.0020(15) 0.0192(17) -0.0015(14)
N1 0.033(2) 0.0228(16) 0.052(2) 0.0048(15) 0.0223(19) 0.0020(14)
N2 0.032(2) 0.0241(17) 0.047(2) 0.0040(15) 0.0196(18) 0.0001(14)
C1 0.028(2) 0.0268(19) 0.036(2) 0.0039(16) 0.0135(19) -0.0003(15)
C2 0.039(3) 0.035(2) 0.071(4) 0.005(2) 0.029(3) 0.006(2)
C3 0.051(3) 0.034(3) 0.084(4) 0.008(3) 0.039(3) 0.015(2)
C4 0.048(4) 0.045(3) 0.183(9) 0.000(4) 0.064(5) 0.003(3)
C5 0.030(2) 0.028(2) 0.036(2) 0.0002(16) 0.0146(19) 0.0001(16)
C6 0.031(3) 0.025(3) 0.034(3) 0.000 0.013(3) 0.000
C7 0.048(4) 0.022(3) 0.083(6) 0.000 0.035(4) 0.000
C8 0.036(3) 0.027(2) 0.061(3) 0.002(2) 0.026(2) 0.0027(17)
C11 0.035(2) 0.038(2) 0.042(2) 0.0003(19) 0.019(2) -0.0005(18)
C12 0.060(4) 0.038(3) 0.060(3) 0.001(2) 0.039(3) -0.005(2)
C13 0.061(4) 0.060(4) 0.067(4) -0.004(3) 0.046(3) -0.009(3)
C14 0.043(3) 0.057(3) 0.050(3) -0.015(2) 0.024(3) 0.000(2)
C15 0.065(4) 0.038(3) 0.054(3) -0.008(2) 0.031(3) -0.002(2)
C16 0.057(3) 0.038(3) 0.050(3) 0.000(2) 0.032(3) 0.000(2)
C21 0.053(3) 0.033(2) 0.047(3) 0.003(2) 0.024(3) 0.006(2)
C22 0.057(4) 0.035(3) 0.075(4) 0.018(3) 0.025(3) 0.000(2)
C23 0.070(4) 0.039(3) 0.091(5) 0.016(3) 0.029(4) -0.005(3)
C24 0.102(6) 0.037(3) 0.080(5) 0.020(3) 0.027(4) 0.004(3)
C25 0.089(6) 0.052(4) 0.098(6) 0.030(4) -0.004(5) 0.010(4)
C26 0.065(4) 0.047(3) 0.073(4) 0.019(3) 0.006(4) 0.003(3)
C31 0.033(3) 0.037(2) 0.043(3) 0.0015(18) 0.017(2) 0.0008(17)
C32 0.040(3) 0.067(4) 0.060(4) -0.016(3) 0.024(3) -0.004(3)
C33 0.046(4) 0.083(5) 0.077(4) -0.021(4) 0.021(3) -0.015(3)
C34 0.038(3) 0.067(4) 0.072(4) 0.003(3) 0.023(3) -0.005(3)
C35 0.043(3) 0.055(3) 0.048(3) 0.015(2) 0.024(3) 0.014(2)
C36 0.041(3) 0.044(3) 0.042(3) 0.006(2) 0.016(2) 0.012(2)
C41 0.091(8) 0.098(9) 0.125(9) 0.013(7) 0.002(7) 0.005(7)

loop_
_atom_type_symbol
_atom_type_description
_atom_type_scat_dispersion_real
_atom_type_scat_dispersion_imag
_atom_type_scat_source
C C 0.0181 0.0091 'International Tables Vol C Tables 4.2.6.8 and 6.1.1.4'
H H 0.0000 0.0000 'International Tables Vol C Tables 4.2.6.8 and 6.1.1.4'
Br Br -0.6763 1.2805 'International Tables Vol C Tables 4.2.6.8 and 6.1.1.4'
Cl Cl 0.3639 0.7018 'International Tables Vol C Tables 4.2.6.8 and 6.1.1.4'
N N 0.0311 0.0180 'International Tables Vol C Tables 4.2.6.8 and 6.1.1.4'
O O 0.0492 0.0322 'International Tables Vol C Tables 4.2.6.8 and 6.1.1.4'
P P 0.2955 0.4335 'International Tables Vol C Tables 4.2.6.8 and 6.1.1.4'
Re Re -5.2083 5.8923 'International Tables Vol C Tables 4.2.6.8 and 6.1.1.4'

loop_
_exptl_crystal_face_index_h
_exptl_crystal_face_index_k
_exptl_crystal_face_index_l
_exptl_crystal_face_perp_dist
-8 -4 10 0.0507
7 3 -10 0.0657
-11 1 -6 0.0449
16 2 0 0.0303
8 -1 7 0.0240
-14 5 1 0.0434
0 6 8 0.0366
0 -6 -8 0.0346
11 -7 -4 0.0330
-14 -4 -2 0.0400
-5 9 0 0.0583
7 7 5 0.0343
-16 3 3 0.0365
-5 4 10 0.0403

loop_
_geom_angle_atom_site_label_1
_geom_angle_atom_site_label_2
_geom_angle_atom_site_label_3
_geom_angle
_geom_angle_site_symmetry_1
_geom_angle_site_symmetry_3
_geom_angle_publ_flag
Br2 Re1 Br1 88.37(2) . . ?
P1 Re1 Br1 174.21(3) . . ?
P1 Re1 Br2 89.52(3) . . ?
O1 Re1 Br1 88.74(10) . . ?
O1 Re1 Br2 89.22(8) . . ?
O1 Re1 P1 85.84(10) . . ?
O1 Re1 N1 73.97(13) . . ?
O2 Re1 Br1 99.96(13) . . ?
O2 Re1 Br2 103.13(12) . . ?
O2 Re1 P1 85.78(13) . . ?
O2 Re1 O1 165.00(15) . . ?
O2 Re1 N1 93.97(15) . . ?
N1 Re1 Br1 88.09(11) . . ?
N1 Re1 Br2 162.88(9) . . ?
N1 Re1 P1 92.37(12) . . ?
C11 P1 Re1 111.04(17) . . ?
C11 P1 C21 104.0(2) . . ?
C21 P1 Re1 112.62(19) . . ?
C31 P1 Re1 115.37(17) . . ?
C31 P1 C11 107.0(2) . . ?
C31 P1 C21 105.9(2) . . ?
C1 O1 Re1 117.5(3) . . ?
N2 N1 Re1 114.1(3) . . ?
C2 N1 Re1 131.9(3) . . ?
C2 N1 N2 113.9(4) . . ?
C1 N2 N1 111.9(3) . . ?
O1 C1 C5 118.5(4) . . ?
N2 C1 O1 122.5(4) . . ?
N2 C1 C5 119.0(4) . . ?
N1 C2 C3 122.2(5) . . ?
N1 C2 C4 122.5(5) . . ?
C4 C2 C3 115.2(5) . . ?
C2 C3 H3A 109.5 . . ?
C2 C3 H3B 109.5 . . ?
C2 C3 H3C 109.5 . . ?
H3A C3 H3B 109.5 . . ?
H3A C3 H3C 109.5 . . ?
H3B C3 H3C 109.5 . . ?
C2 C4 H4A 109.5 . . ?
C2 C4 H4B 109.5 . . ?
C2 C4 H4C 109.5 . . ?
H4A C4 H4B 109.5 . . ?
H4A C4 H4C 109.5 . . ?
H4B C4 H4C 109.5 . . ?
C6 C5 C1 120.4(4) . . ?
C8 C5 C1 119.9(4) . . ?
C8 C5 C6 119.7(4) . . ?
C5 C6 C5 119.6(5) 2_656 . ?
C5 C6 H6 120.2 2_656 . ?
C5 C6 H6 120.2 . . ?
C8 C7 H7 120.0 . . ?
C8 C7 H7 120.0 2_656 . ?
C8 C7 C8 120.1(6) 2_656 . ?
C5 C8 H8 119.8 . . ?
C7 C8 C5 120.4(4) . . ?
C7 C8 H8 119.8 . . ?
C12 C11 P1 121.2(4) . . ?
C12 C11 C16 118.9(4) . . ?
C16 C11 P1 119.7(4) . . ?
C11 C12 H12 119.9 . . ?
C13 C12 C11 120.1(5) . . ?
C13 C12 H12 119.9 . . ?
C12 C13 H13 119.5 . . ?
C14 C13 C12 121.0(5) . . ?
C14 C13 H13 119.5 . . ?
C13 C14 H14 120.3 . . ?
C13 C14 C15 119.4(5) . . ?
C15 C14 H14 120.3 . . ?
C14 C15 H15 119.8 . . ?
C16 C15 C14 120.4(5) . . ?
C16 C15 H15 119.8 . . ?
C11 C16 H16 119.9 . . ?
C15 C16 C11 120.2(5) . . ?
C15 C16 H16 119.9 . . ?
C22 C21 P1 119.5(4) . . ?
C26 C21 P1 121.1(5) . . ?
C26 C21 C22 119.4(5) . . ?
C21 C22 H22 120.2 . . ?
C23 C22 C21 119.6(6) . . ?
C23 C22 H22 120.2 . . ?
C22 C23 H23 119.8 . . ?
C24 C23 C22 120.4(7) . . ?
C24 C23 H23 119.8 . . ?
C23 C24 H24 119.9 . . ?
C23 C24 C25 120.3(6) . . ?
C25 C24 H24 119.9 . . ?
C24 C25 H25 119.8 . . ?
C24 C25 C26 120.4(7) . . ?
C26 C25 H25 119.8 . . ?
C21 C26 C25 119.9(7) . . ?
C21 C26 H26 120.0 . . ?
C25 C26 H26 120.0 . . ?
C32 C31 P1 122.9(4) . . ?
C32 C31 C36 118.7(5) . . ?
C36 C31 P1 118.4(4) . . ?
C31 C32 H32 119.9 . . ?
C31 C32 C33 120.1(5) . . ?
C33 C32 H32 119.9 . . ?
C32 C33 H33 120.2 . . ?
C34 C33 C32 119.6(6) . . ?
C34 C33 H33 120.2 . . ?
C33 C34 H34 119.6 . . ?
C33 C34 C35 120.9(6) . . ?
C35 C34 H34 119.6 . . ?
C34 C35 H35 120.0 . . ?
C36 C35 C34 119.9(5) . . ?
C36 C35 H35 120.0 . . ?
C31 C36 H36 119.6 . . ?
C35 C36 C31 120.8(5) . . ?
C35 C36 H36 119.6 . . ?
Cl41 C41 H41A 109.4 . . ?
Cl41 C41 H41B 109.4 . . ?
Cl42 C41 Cl41 111.3(9) . . ?
Cl42 C41 H41A 109.4 . . ?
Cl42 C41 H41B 109.4 . . ?
H41A C41 H41B 108.0 . . ?
Cl43 C41B H41C 110.8 . . ?
Cl43 C41B H41D 110.8 . . ?
Cl44 C41B Cl43 104.7(16) . . ?
Cl44 C41B H41C 110.8 . . ?
Cl44 C41B H41D 110.8 . . ?
H41C C41B H41D 108.9 . . ?

loop_
_geom_bond_atom_site_label_1
_geom_bond_atom_site_label_2
_geom_bond_distance
_geom_bond_site_symmetry_2
_geom_bond_publ_flag
Re1 Br1 2.5302(6) . ?
Re1 Br2 2.4858(5) . ?
Re1 P1 2.4707(13) . ?
Re1 O1 2.029(3) . ?
Re1 O2 1.677(3) . ?
Re1 N1 2.170(4) . ?
Cl41 C41 1.791(12) . ?
Cl42 C41 1.738(13) . ?
Cl43 C41B 1.759(19) . ?
Cl44 C41B 1.734(19) . ?
P1 C11 1.823(5) . ?
P1 C21 1.829(5) . ?
P1 C31 1.810(5) . ?
O1 C1 1.313(5) . ?
N1 N2 1.404(5) . ?
N1 C2 1.292(6) . ?
N2 C1 1.292(5) . ?
C1 C5 1.475(6) . ?
C2 C3 1.500(7) . ?
C2 C4 1.488(8) . ?
C3 H3A 0.9800 . ?
C3 H3B 0.9800 . ?
C3 H3C 0.9800 . ?
C4 H4A 0.9800 . ?
C4 H4B 0.9800 . ?
C4 H4C 0.9800 . ?
C5 C6 1.396(5) . ?
C5 C8 1.393(6) . ?
C6 C5 1.396(5) 2_656 ?
C6 H6 0.9500 . ?
C7 H7 0.9500 . ?
C7 C8 1.380(5) 2_656 ?
C7 C8 1.380(6) . ?
C8 H8 0.9500 . ?
C11 C12 1.388(6) . ?
C11 C16 1.391(7) . ?
C12 H12 0.9500 . ?
C12 C13 1.381(8) . ?
C13 H13 0.9500 . ?
C13 C14 1.366(9) . ?
C14 H14 0.9500 . ?
C14 C15 1.383(8) . ?
C15 H15 0.9500 . ?
C15 C16 1.382(7) . ?
C16 H16 0.9500 . ?
C21 C22 1.402(8) . ?
C21 C26 1.375(9) . ?
C22 H22 0.9500 . ?
C22 C23 1.393(8) . ?
C23 H23 0.9500 . ?
C23 C24 1.367(10) . ?
C24 H24 0.9500 . ?
C24 C25 1.368(12) . ?
C25 H25 0.9500 . ?
C25 C26 1.398(9) . ?
C26 H26 0.9500 . ?
C31 C32 1.387(8) . ?
C31 C36 1.399(7) . ?
C32 H32 0.9500 . ?
C32 C33 1.405(8) . ?
C33 H33 0.9500 . ?
C33 C34 1.367(9) . ?
C34 H34 0.9500 . ?
C34 C35 1.376(9) . ?
C35 H35 0.9500 . ?
C35 C36 1.375(8) . ?
C36 H36 0.9500 . ?
C41 H41A 0.9900 . ?
C41 H41B 0.9900 . ?
C41B H41C 0.9900 . ?
C41B H41D 0.9900 . ?

loop_
_geom_torsion_atom_site_label_1
_geom_torsion_atom_site_label_2
_geom_torsion_atom_site_label_3
_geom_torsion_atom_site_label_4
_geom_torsion
_geom_torsion_site_symmetry_1
_geom_torsion_site_symmetry_2
_geom_torsion_site_symmetry_3
_geom_torsion_site_symmetry_4
_geom_torsion_publ_flag
Re1 P1 C11 C12 -107.2(5) . . . . ?
Re1 P1 C11 C16 68.7(5) . . . . ?
Re1 P1 C21 C22 38.2(5) . . . . ?
Re1 P1 C21 C26 -145.4(5) . . . . ?
Re1 P1 C31 C32 -131.2(5) . . . . ?
Re1 P1 C31 C36 49.9(4) . . . . ?
Re1 O1 C1 N2 0.1(6) . . . . ?
Re1 O1 C1 C5 179.0(3) . . . . ?
Re1 N1 N2 C1 -3.3(5) . . . . ?
Re1 N1 C2 C3 -176.9(4) . . . . ?
Re1 N1 C2 C4 2.0(10) . . . . ?
P1 C11 C12 C13 175.1(5) . . . . ?
P1 C11 C16 C15 -175.4(5) . . . . ?
P1 C21 C22 C23 174.5(5) . . . . ?
P1 C21 C26 C25 -174.5(6) . . . . ?
P1 C31 C32 C33 -178.8(6) . . . . ?
P1 C31 C36 C35 178.7(4) . . . . ?
O1 C1 C5 C6 11.1(6) . . . . ?
O1 C1 C5 C8 -167.9(5) . . . . ?
N1 N2 C1 O1 2.2(6) . . . . ?
N1 N2 C1 C5 -176.7(4) . . . . ?
N2 N1 C2 C3 1.4(8) . . . . ?
N2 N1 C2 C4 -179.7(6) . . . . ?
N2 C1 C5 C6 -169.9(4) . . . . ?
N2 C1 C5 C8 11.0(7) . . . . ?
C1 C5 C6 C5 179.3(5) . . . 2_656 ?
C1 C5 C8 C7 -177.5(4) . . . . ?
C2 N1 N2 C1 178.1(5) . . . . ?
C6 C5 C8 C7 3.4(7) . . . . ?
C8 C5 C6 C5 -1.7(3) . . . 2_656 ?
C8 C7 C8 C5 -1.7(4) 2_656 . . . ?
C11 P1 C21 C22 -82.1(5) . . . . ?
C11 P1 C21 C26 94.3(5) . . . . ?
C11 P1 C31 C32 -7.1(5) . . . . ?
C11 P1 C31 C36 174.0(4) . . . . ?
C11 C12 C13 C14 -0.7(11) . . . . ?
C12 C11 C16 C15 0.5(9) . . . . ?
C12 C13 C14 C15 2.4(11) . . . . ?
C13 C14 C15 C16 -2.6(10) . . . . ?
C14 C15 C16 C11 1.2(10) . . . . ?
C16 C11 C12 C13 -0.7(9) . . . . ?
C21 P1 C11 C12 14.2(5) . . . . ?
C21 P1 C11 C16 -169.9(5) . . . . ?
C21 P1 C31 C32 103.5(5) . . . . ?
C21 P1 C31 C36 -75.4(4) . . . . ?
C21 C22 C23 C24 1.0(11) . . . . ?
C22 C21 C26 C25 2.0(11) . . . . ?
C22 C23 C24 C25 0.1(12) . . . . ?
C23 C24 C25 C26 -0.2(14) . . . . ?
C24 C25 C26 C21 -0.9(13) . . . . ?
C26 C21 C22 C23 -2.0(9) . . . . ?
C31 P1 C11 C12 126.1(5) . . . . ?
C31 P1 C11 C16 -58.1(5) . . . . ?
C31 P1 C21 C22 165.2(4) . . . . ?
C31 P1 C21 C26 -18.4(6) . . . . ?
C31 C32 C33 C34 0.3(11) . . . . ?
C32 C31 C36 C35 -0.3(8) . . . . ?
C32 C33 C34 C35 -0.6(12) . . . . ?
C33 C34 C35 C36 0.5(10) . . . . ?
C34 C35 C36 C31 0.0(8) . . . . ?
C36 C31 C32 C33 0.2(9) . . . . ?

loop_
_exptl_oxdiff_crystal_face_indexfrac_h
_exptl_oxdiff_crystal_face_indexfrac_k
_exptl_oxdiff_crystal_face_indexfrac_l
_exptl_oxdiff_crystal_face_x
_exptl_oxdiff_crystal_face_y
_exptl_oxdiff_crystal_face_z
-7.9965 -4.0048 9.9904 -0.4280 0.9494 0.2260
6.9982 3.0050 -9.9911 0.3189 -0.9204 -0.2793
-10.9873 1.0009 -5.9965 0.0906 -0.1118 -1.0055
15.9845 2.0018 0.0027 0.2313 -0.4637 0.8798
7.9892 -1.0019 6.9956 -0.0922 0.2705 0.9058
-13.9926 4.9955 1.0016 0.5287 0.4768 -0.7167
-0.0101 5.9938 7.9990 0.6584 0.5733 0.5166
0.0101 -5.9938 -7.9990 -0.6584 -0.5733 -0.5166
10.9988 -6.9937 -4.0013 -0.7514 -0.6049 0.3568
-13.9833 -3.9997 -2.0026 -0.4481 0.2625 -0.8975
-5.0029 8.9959 0.0056 0.9685 0.1440 -0.2934
6.9850 6.9960 5.0021 0.7695 0.1552 0.7033
-15.9905 2.9949 2.9988 0.3130 0.6784 -0.6913
-5.0055 3.9927 9.9960 0.4398 0.8617 0.3764
